data_7027224
loop_
_publ_author_name
'Preisenberger, Max'
'Schier, Annette'
'Schmidbaur, Hubert'

_publ_section_title
;
 (Phosphine)gold(I) trifluoromethanesulfonates, trifluoroacetates and
 trichlorothioacetates&#x200A;&#x2020;
;
_journal_issue 10
_journal_name_full 'Journal of the Chemical Society, Dalton Transactions'
_journal_page_first 1645
_journal_paper_doi 10.1039/a809714c
_journal_year 1999
_chemical_formula_sum 'C5 H9 Au Cl3 O P S'
_chemical_formula_weight 451.47
_chemical_name_systematic
; 
 ? 
;
_space_group_IT_number 14
_symmetry_cell_setting monoclinic
_symmetry_space_group_name_Hall '-P 2ybc'
_symmetry_space_group_name_H-M 'P 1 21/c 1'
_atom_sites_solution_hydrogens geom
_atom_sites_solution_primary direct
_atom_sites_solution_secondary difmap
_audit_creation_method SHELXL
_cell_angle_alpha 90.00
_cell_angle_beta 98.70(1)
_cell_angle_gamma 90.00
_cell_formula_units_Z 4
_cell_length_a 6.208(1)
_cell_length_b 10.216(1)
_cell_length_c 19.180(2)
_cell_measurement_reflns_used 25
_cell_measurement_temperature 163.15
_cell_volume 1202.4(3)
_computing_cell_refinement 'Enraf Nonius CAD4'
_computing_data_collection 'Enraf Nonius CAD4'
_computing_data_reduction CADSHEL
_computing_molecular_graphics Siemensxtl-plus
_computing_publication_material 'SHELXL-93 (Sheldrick, 1993)'
_computing_structure_refinement 'SHELXL-93 (Sheldrick, 1993)'
_computing_structure_solution 'SHELXS-86 (Sheldrick, 1990)'
_diffrn_ambient_temperature 293(2)
_diffrn_measurement_device 'Enraf Nonius CAD4'
_diffrn_measurement_method omega-theta-scan
_diffrn_radiation_monochromator graphite
_diffrn_radiation_source 'fine-focus sealed tube'
_diffrn_radiation_type MoK\a
_diffrn_radiation_wavelength 0.71073
_diffrn_reflns_av_R_equivalents 0.0000
_diffrn_reflns_av_sigmaI/netI 0.0302
_diffrn_reflns_limit_h_max 7
_diffrn_reflns_limit_h_min 0
_diffrn_reflns_limit_k_max 0
_diffrn_reflns_limit_k_min -12
_diffrn_reflns_limit_l_max 23
_diffrn_reflns_limit_l_min -24
_diffrn_reflns_number 2374
_diffrn_reflns_theta_max 26.96
_diffrn_reflns_theta_min 3.32
_diffrn_standards_interval_time '3600 s'
_diffrn_standards_number 3
_exptl_absorpt_coefficient_mu 13.164
_exptl_absorpt_correction_type DIFABS
_exptl_crystal_colour colorless
_exptl_crystal_density_diffrn 2.494
_exptl_crystal_F_000 832
_refine_diff_density_max 2.330
_refine_diff_density_min -2.249
_refine_diff_density_rms 0.249
_refine_ls_extinction_method none
_refine_ls_goodness_of_fit_all 1.196
_refine_ls_goodness_of_fit_obs 1.244
_refine_ls_hydrogen_treatment riding
_refine_ls_matrix_type full
_refine_ls_number_parameters 109
_refine_ls_number_reflns 2222
_refine_ls_number_restraints 0
_refine_ls_restrained_S_all 1.539
_refine_ls_restrained_S_obs 1.244
_refine_ls_R_factor_all 0.0702
_refine_ls_R_factor_obs 0.0507
_refine_ls_shift/esd_max 0.000
_refine_ls_shift/esd_mean 0.000
_refine_ls_structure_factor_coef Fsqd
_refine_ls_weighting_details 'w=1/[\s^2^(Fo^2^)+(0.0169P)^2^+42.2584P] where P=(Fo^2^+2Fc^2^)/3'
_refine_ls_weighting_scheme calc
_refine_ls_wR_factor_all 0.1618
_refine_ls_wR_factor_obs 0.1207
_reflns_number_observed 2002
_reflns_number_total 2374
_reflns_observed_criterion >2sigma(I)
_cod_data_source_file 809714csup1.cif
_cod_data_source_block MAX13
_cod_depositor_comments
;
The following automatic conversions were performed:

'_cell_measurement_temperature' value '-110' was changed to '163.15'
- it was converted from degrees Celsius(C) to Kelvins(K).

Automatic conversion script
Id: cif_fix_values 1891 2012-01-12 08:04:46Z andrius 

The following automatic conversions were performed:

'_refine_ls_weighting_scheme' value 'calc
w=1/[\s^2^(Fo^2^)+(0.0169P)^2^+42.2584P] where P=(Fo^2^+2Fc^2^)/3'
was changed to 'calc'. New tag '_refine_ls_weighting_details' was
created. The value of the new tag was set to
'w=1/[\s^2^(Fo^2^)+(0.0169P)^2^+42.2584P] where P=(Fo^2^+2Fc^2^)/3'.

Automatic conversion script
Id: cif_fix_values 3143 2015-03-26 13:38:13Z robertas 
;
_cod_original_sg_symbol_H-M P2(1)/c
_cod_database_code 7027224

loop_
_symmetry_equiv_pos_as_xyz
'x, y, z'
'-x, y+1/2, -z+1/2'
'-x, -y, -z'
'x, -y-1/2, z-1/2'

loop_
_atom_site_aniso_label
_atom_site_aniso_U_11
_atom_site_aniso_U_22
_atom_site_aniso_U_33
_atom_site_aniso_U_23
_atom_site_aniso_U_13
_atom_site_aniso_U_12
Au 0.0316(3) 0.0324(3) 0.0315(3) 0.0025(3) 0.0050(2) -0.0090(2)
Cl1 0.037(2) 0.035(2) 0.049(2) 0.013(2) -0.0024(15) -0.0055(13)
Cl2 0.028(2) 0.074(3) 0.072(3) 0.034(3) 0.004(2) -0.002(2)
Cl3 0.112(4) 0.039(3) 0.049(3) -0.010(2) 0.014(2) -0.027(2)
S 0.054(2) 0.053(3) 0.031(2) 0.007(2) -0.001(2) -0.026(2)
P 0.027(2) 0.033(2) 0.030(2) 0.0011(15) 0.0023(13) -0.0056(13)
O 0.065(7) 0.054(8) 0.023(5) -0.006(5) 0.000(5) -0.021(6)
C1 0.032(7) 0.044(9) 0.039(8) 0.002(7) 0.000(6) -0.004(6)
C2 0.031(7) 0.028(7) 0.030(7) 0.006(6) 0.005(5) -0.008(5)
C3 0.038(8) 0.070(13) 0.049(10) -0.018(9) 0.017(7) -0.016(8)
C4 0.049(10) 0.046(11) 0.084(14) -0.011(10) 0.022(9) -0.007(8)
C5 0.047(9) 0.071(13) 0.035(8) 0.000(9) 0.004(7) -0.011(8)

loop_
_atom_site_label
_atom_site_type_symbol
_atom_site_fract_x
_atom_site_fract_y
_atom_site_fract_z
_atom_site_U_iso_or_equiv
_atom_site_thermal_displace_type
_atom_site_occupancy
_atom_site_calc_flag
_atom_site_refinement_flags
Au Au 0.18712(8) 0.46691(6) 0.09315(3) 0.0318(2) Uani 1 d .
Cl1 Cl -0.1610(6) -0.0034(4) 0.2018(2) 0.0414(9) Uani 1 d .
Cl2 Cl -0.4996(6) 0.1558(5) 0.1226(3) 0.0586(13) Uani 1 d .
Cl3 Cl -0.2055(10) 0.0065(5) 0.0518(3) 0.0665(14) Uani 1 d .
S S -0.0541(7) 0.2993(5) 0.0560(2) 0.0467(10) Uani 1 d .
P P 0.4403(5) 0.6205(4) 0.1275(2) 0.0300(7) Uani 1 d .
O O -0.0033(19) 0.2598(13) 0.1932(5) 0.048(3) Uani 1 d .
C1 C -0.2298(22) 0.1005(17) 0.1271(8) 0.039(3) Uani 1 d .
C2 C -0.0775(21) 0.2232(14) 0.1341(7) 0.030(3) Uani 1 d .
C3 C 0.6015(25) 0.6648(21) 0.0619(9) 0.051(5) Uani 1 d .
H31 H 0.7060(25) 0.7305(21) 0.0804(9) 0.077 Uiso 1 d R
H32 H 0.6769(25) 0.5890(21) 0.0483(9) 0.077 Uiso 1 d R
H33 H 0.5075(25) 0.6990(21) 0.0213(9) 0.077 Uiso 1 d R
C4 C 0.3300(28) 0.7670(19) 0.1559(12) 0.058(5) Uani 1 d .
H41 H 0.4449(28) 0.8292(19) 0.1701(12) 0.088 Uiso 1 d R
H42 H 0.2311(28) 0.8016(19) 0.1166(12) 0.088 Uiso 1 d R
H43 H 0.2525(28) 0.7509(19) 0.1948(12) 0.088 Uiso 1 d R
C5 C 0.6422(26) 0.5676(20) 0.1985(9) 0.051(4) Uani 1 d .
H51 H 0.7473(26) 0.6361(20) 0.2114(9) 0.077 Uiso 1 d R
H52 H 0.5722(26) 0.5461(20) 0.2384(9) 0.077 Uiso 1 d R
H53 H 0.7148(26) 0.4914(20) 0.1840(9) 0.077 Uiso 1 d R

loop_
_atom_type_symbol
_atom_type_description
_atom_type_scat_dispersion_real
_atom_type_scat_dispersion_imag
_atom_type_scat_source
C C 0.0033 0.0016 'International Tables Vol C Tables 4.2.6.8 and 6.1.1.4'
H H 0.0000 0.0000 'International Tables Vol C Tables 4.2.6.8 and 6.1.1.4'
O O 0.0106 0.0060 'International Tables Vol C Tables 4.2.6.8 and 6.1.1.4'
P P 0.1023 0.0942 'International Tables Vol C Tables 4.2.6.8 and 6.1.1.4'
S S 0.1246 0.1234 'International Tables Vol C Tables 4.2.6.8 and 6.1.1.4'
Cl Cl 0.1484 0.1585 'International Tables Vol C Tables 4.2.6.8 and 6.1.1.4'
Au Au -2.0133 8.8022 'International Tables Vol C Tables 4.2.6.8 and 6.1.1.4'

loop_
_geom_angle_atom_site_label_1
_geom_angle_atom_site_label_2
_geom_angle_atom_site_label_3
_geom_angle
P Au S 176.0(2)
C2 S Au 101.7(5)
C4 P C3 106.8(9)
C4 P C5 106.3(10)
C3 P C5 102.1(8)
C4 P Au 113.3(6)
C3 P Au 114.4(6)
C5 P Au 113.0(6)
C2 C1 Cl3 112.5(10)
C2 C1 Cl2 107.8(11)
Cl3 C1 Cl2 109.6(8)
C2 C1 Cl1 109.9(10)
Cl3 C1 Cl1 107.2(9)
Cl2 C1 Cl1 110.0(8)
O C2 C1 117.8(13)
O C2 S 127.2(11)
C1 C2 S 114.7(10)
P C3 H31 109.6(6)
P C3 H32 109.6(7)
H31 C3 H32 109.5
P C3 H33 109.0(6)
H31 C3 H33 109.6
H32 C3 H33 109.4
P C4 H41 110.0(6)
P C4 H42 107.4(7)
H41 C4 H42 109.6
P C4 H43 110.9(7)
H41 C4 H43 109.3
H42 C4 H43 109.6
P C5 H51 110.3(6)
P C5 H52 109.1(5)
H51 C5 H52 109.3
P C5 H53 109.3(6)
H51 C5 H53 109.5
H52 C5 H53 109.4

loop_
_geom_bond_atom_site_label_1
_geom_bond_atom_site_label_2
_geom_bond_distance
Au P 2.248(4)
Au S 2.315(4)
Cl1 C1 1.78(2)
Cl2 C1 1.757(15)
Cl3 C1 1.76(2)
S C2 1.714(14)
P C4 1.77(2)
P C3 1.78(2)
P C5 1.79(2)
O C2 1.22(2)
C1 C2 1.56(2)
C3 H31 0.96
C3 H32 0.96
C3 H33 0.96
C4 H41 0.96
C4 H42 0.96
C4 H43 0.96
C5 H51 0.96
C5 H52 0.96
C5 H53 0.96
